data_7006955
loop_
_publ_author_name
'Hamazawa, Rika Tanaka'
'Nishioka, Takanori'
'Kinoshita, Isamu'
'Takui, Takeji'
'Santo, Ryoko'
'Ichimura, Akio'

_publ_section_title
;
 Thiacalix[3]pyridine produces a stable mononuclear rhodium(II) complex
 with mutual Jahn-Teller effect.
;
_journal_issue 11
_journal_name_full 'Dalton transactions (Cambridge, England : 2003)'
_journal_page_first 1374
_journal_page_last 1376
_journal_paper_doi 10.1039/b515926a
_journal_year 2006
_chemical_absolute_configuration 'CHOOSE rm ad rmad syn or unk'
_chemical_formula_moiety 'C34 H24 F18 N8 P3 S6 Rh '
_chemical_formula_sum 'C34 H24 F18 N8 P3 Rh S6'
_chemical_formula_weight 1274.78
_space_group_IT_number 19
_symmetry_cell_setting orthorhombic
_symmetry_Int_Tables_number 19
_symmetry_space_group_name_Hall 'P 2ac 2ab'
_symmetry_space_group_name_H-M 'P 21 21 21'
_cell_angle_alpha 90.0000
_cell_angle_beta 90.0000
_cell_angle_gamma 90.0000
_cell_formula_units_Z 4
_cell_length_a 13.2250(18)
_cell_length_b 15.172(2)
_cell_length_c 22.202(3)
_cell_measurement_reflns_used 15831
_cell_measurement_temperature 193.1
_cell_measurement_theta_max 27.5
_cell_measurement_theta_min 4.0
_cell_volume 4454.8(10)
_computing_cell_refinement CrystalClear
_computing_data_collection CrystalClear
_computing_data_reduction CrystalStructure
_computing_publication_material 'CrystalStructure 3.7.0'
_computing_structure_refinement CRYSTALS
_computing_structure_solution SIR97
_diffrn_detector_area_resol_mean 14.63
_diffrn_measured_fraction_theta_full 0.993
_diffrn_measured_fraction_theta_max 0.993
_diffrn_measurement_device_type 'Rigaku Mercury'
_diffrn_measurement_method \w
_diffrn_radiation_type 'Mo K\a'
_diffrn_radiation_wavelength 0.71070
_diffrn_reflns_av_R_equivalents 0.066
_diffrn_reflns_limit_h_max 16
_diffrn_reflns_limit_h_min -17
_diffrn_reflns_limit_k_max 19
_diffrn_reflns_limit_k_min -19
_diffrn_reflns_limit_l_max 24
_diffrn_reflns_limit_l_min -28
_diffrn_reflns_number 43757
_diffrn_reflns_theta_full 27.48
_diffrn_reflns_theta_max 27.48
_exptl_absorpt_coefficient_mu 0.888
_exptl_absorpt_correction_T_max 0.915
_exptl_absorpt_correction_T_min 0.853
_exptl_absorpt_correction_type numerical
_exptl_absorpt_process_details
;
Higashi, T. (1999). Program for Absorption Correction.
Rigaku Corporation, Tokyo, Japan.
;
_exptl_crystal_colour yellow
_exptl_crystal_density_diffrn 1.900
_exptl_crystal_density_method 'not measured'
_exptl_crystal_description prism
_exptl_crystal_F_000 2528.00
_exptl_crystal_size_max 0.20
_exptl_crystal_size_mid 0.20
_exptl_crystal_size_min 0.10
_refine_diff_density_max 3.02
_refine_diff_density_min -1.73
_refine_ls_abs_structure_details 'Flack, H. D. (1983), Acta Cryst. A39, 876-881. 4479 Friedel Pairs'
_refine_ls_abs_structure_Flack 0.03(2)
_refine_ls_extinction_method none
_refine_ls_goodness_of_fit_ref 1.000
_refine_ls_hydrogen_treatment refall
_refine_ls_number_parameters 656
_refine_ls_number_reflns 10078
_refine_ls_R_factor_gt 0.0495
_refine_ls_shift/su_max 0.0000
_refine_ls_structure_factor_coef Fsqd
_refine_ls_weighting_details 'w = 1/[0.9950\s(Fo^2^)]/(4Fo^2^)'
_refine_ls_weighting_scheme calc
_refine_ls_wR_factor_ref 0.0764
_reflns_number_gt 7553
_reflns_number_total 10071
_reflns_threshold_expression F^2^>2.0\s(F^2^)
_cod_data_source_file b515926a.txt
_cod_data_source_block 1a-RhIITpy2PF6
_cod_original_cell_volume 4455.0(10)
_cod_original_formula_sum 'C34 H24 F18 N8 P3 S6 Rh '
_cod_database_code 7006955

loop_
_symmetry_equiv_pos_site_id
_symmetry_equiv_pos_as_xyz
1 +X,+Y,+Z
2 1/2+X,1/2-Y,-Z
3 -X,1/2+Y,1/2-Z
4 1/2-X,-Y,1/2+Z

loop_
_atom_site_label
_atom_site_type_symbol
_atom_site_fract_x
_atom_site_fract_y
_atom_site_fract_z
_atom_site_U_iso_or_equiv
_atom_site_adp_type
_atom_site_occupancy
_atom_site_symmetry_multiplicity
_atom_site_calc_flag
_atom_site_refinement_flags
_atom_site_disorder_assembly
_atom_site_disorder_group
Rh(1) Rh 0.79466(3) 0.08643(3) 0.85609(2) 0.01686(9) Uani 1.00 1 d . . .
S(1) S 0.64121(11) 0.13660(10) 0.73660(6) 0.0273(4) Uani 1.00 1 d . . .
S(2) S 0.65410(11) -0.03914(10) 0.95092(6) 0.0265(3) Uani 1.00 1 d . . .
S(3) S 0.97885(11) -0.04652(10) 0.80028(6) 0.0276(4) Uani 1.00 1 d . . .
S(4) S 0.95581(11) 0.03472(10) 0.97068(6) 0.0285(4) Uani 1.00 1 d . . .
S(5) S 0.92727(11) 0.22130(10) 0.76141(6) 0.0289(4) Uani 1.00 1 d . . .
S(6) S 0.60820(11) 0.21406(9) 0.91721(6) 0.0250(3) Uani 1.00 1 d . . .
P(1) P 0.63753(12) -0.18891(10) 0.74379(6) 0.0282(4) Uani 1.00 1 d . . .
P(2) P 0.89071(13) 0.38888(11) 0.96482(8) 0.0370(5) Uani 1.00 1 d . . .
P(3) P 0.71236(16) 0.67186(12) 1.08402(8) 0.0492(5) Uani 1.00 1 d . . .
F(1) F 0.5303(2) -0.2239(2) 0.76317(18) 0.0673(14) Uani 1.00 1 d . . .
F(2) F 0.7460(2) -0.1557(2) 0.72304(18) 0.0609(13) Uani 1.00 1 d . . .
F(3) F 0.6140(3) -0.2242(3) 0.67831(16) 0.0811(16) Uani 1.00 1 d . . .
F(4) F 0.5921(3) -0.0976(2) 0.7236(2) 0.1034(19) Uani 1.00 1 d . . .
F(5) F 0.6577(3) -0.1524(3) 0.80833(18) 0.0931(18) Uani 1.00 1 d . . .
F(6) F 0.6844(3) -0.2802(2) 0.7601(2) 0.0939(17) Uani 1.00 1 d . . .
F(7) F 1.0003(2) 0.4139(3) 0.9854(2) 0.0861(16) Uani 1.00 1 d . . .
F(8) F 0.7790(3) 0.3619(3) 0.9489(2) 0.111(2) Uani 1.00 1 d . . .
F(9) F 0.9106(5) 0.4027(5) 0.8998(2) 0.184(3) Uani 1.00 1 d . . .
F(10) F 0.9173(4) 0.2899(2) 0.9609(2) 0.125(2) Uani 1.00 1 d . . .
F(11) F 0.8671(5) 0.3727(4) 1.0329(2) 0.158(2) Uani 1.00 1 d . . .
F(12) F 0.8620(4) 0.4854(3) 0.9734(3) 0.164(2) Uani 1.00 1 d . . .
F(13) F 0.7780(4) 0.6589(3) 1.0284(2) 0.113(2) Uani 1.00 1 d . . .
F(14) F 0.6503(3) 0.6979(5) 1.1415(2) 0.164(2) Uani 1.00 1 d . . .
F(15) F 0.6442(4) 0.7399(4) 1.0537(2) 0.141(2) Uani 1.00 1 d . . .
F(16) F 0.7849(5) 0.7432(6) 1.1005(5) 0.293(5) Uani 1.00 1 d . . .
F(17) F 0.7752(5) 0.6049(7) 1.1129(3) 0.257(4) Uani 1.00 1 d . . .
F(18) F 0.6362(5) 0.6064(4) 1.0673(5) 0.275(4) Uani 1.00 1 d . . .
N(1) N 0.8133(3) 0.0480(2) 0.76574(18) 0.0209(11) Uani 1.00 1 d . . .
N(2) N 0.6433(2) 0.0508(2) 0.84467(18) 0.0201(11) Uani 1.00 1 d . . .
N(3) N 0.8188(3) -0.0455(2) 0.87679(17) 0.0212(12) Uani 1.00 1 d . . .
N(4) N 0.7807(3) 0.1241(2) 0.94597(17) 0.0192(11) Uani 1.00 1 d . . .
N(5) N 0.9471(2) 0.1255(2) 0.86532(19) 0.0197(11) Uani 1.00 1 d . . .
N(6) N 0.7637(2) 0.2178(2) 0.83618(18) 0.0211(12) Uani 1.00 1 d . . .
N(7) N 0.8629(6) -0.4267(6) 0.7937(4) 0.157(4) Uani 1.00 1 d . . .
N(8) N 0.9535(6) 0.9157(6) 1.0871(3) 0.136(3) Uani 1.00 1 d . . .
C(1) C 0.8947(4) 0.0007(3) 0.7483(2) 0.0235(15) Uani 1.00 1 d . . .
C(2) C 0.9202(4) -0.0119(3) 0.6884(2) 0.0294(16) Uani 1.00 1 d . . .
C(3) C 0.8617(4) 0.0257(3) 0.6453(2) 0.0368(17) Uani 1.00 1 d . . .
C(4) C 0.7741(4) 0.0664(3) 0.6613(2) 0.0295(16) Uani 1.00 1 d . . .
C(5) C 0.7513(3) 0.0776(3) 0.7216(2) 0.0244(14) Uani 1.00 1 d . . .
C(6) C 0.5887(3) 0.0804(3) 0.7971(2) 0.0257(15) Uani 1.00 1 d . . .
C(7) C 0.4834(4) 0.0704(3) 0.7952(2) 0.0278(16) Uani 1.00 1 d . . .
C(8) C 0.4341(4) 0.0289(3) 0.8410(2) 0.0323(17) Uani 1.00 1 d . . .
C(9) C 0.4885(4) -0.0067(3) 0.8874(2) 0.0298(17) Uani 1.00 1 d . . .
C(10) C 0.5923(4) 0.0032(3) 0.8879(2) 0.0219(15) Uani 1.00 1 d . . .
C(11) C 0.7614(3) -0.0877(3) 0.9186(2) 0.0226(13) Uani 1.00 1 d . . .
C(12) C 0.7847(4) -0.1706(3) 0.9418(2) 0.0305(16) Uani 1.00 1 d . . .
C(13) C 0.8676(4) -0.2148(4) 0.9193(2) 0.0388(19) Uani 1.00 1 d . . .
C(14) C 0.9224(4) -0.1766(3) 0.8728(2) 0.0310(17) Uani 1.00 1 d . . .
C(15) C 0.8968(3) -0.0917(3) 0.8534(2) 0.0243(13) Uani 1.00 1 d . . .
C(16) C 0.7019(4) 0.1724(3) 0.9651(2) 0.0234(14) Uani 1.00 1 d . . .
C(17) C 0.6833(4) 0.1879(3) 1.0264(2) 0.0299(17) Uani 1.00 1 d . . .
C(18) C 0.7490(4) 0.1538(4) 1.0691(2) 0.0359(18) Uani 1.00 1 d . . .
C(19) C 0.8308(4) 0.1088(3) 1.0499(2) 0.0307(16) Uani 1.00 1 d . . .
C(20) C 0.8477(3) 0.0964(3) 0.9888(2) 0.0227(14) Uani 1.00 1 d . . .
C(21) C 1.0058(3) 0.0950(3) 0.9110(2) 0.0231(14) Uani 1.00 1 d . . .
C(22) C 1.1095(3) 0.1054(3) 0.9111(2) 0.0269(16) Uani 1.00 1 d . . .
C(23) C 1.1559(4) 0.1504(3) 0.8655(2) 0.0337(17) Uani 1.00 1 d . . .
C(24) C 1.0959(4) 0.1876(3) 0.8214(2) 0.0281(16) Uani 1.00 1 d . . .
C(25) C 0.9928(4) 0.1741(3) 0.8226(2) 0.0242(15) Uani 1.00 1 d . . .
C(26) C 0.8163(3) 0.2640(3) 0.7937(2) 0.0236(15) Uani 1.00 1 d . . .
C(27) C 0.7823(4) 0.3418(3) 0.7685(2) 0.0288(16) Uani 1.00 1 d . . .
C(28) C 0.6903(4) 0.3749(3) 0.7860(2) 0.0372(18) Uani 1.00 1 d . . .
C(29) C 0.6407(4) 0.3339(3) 0.8331(2) 0.0330(17) Uani 1.00 1 d . . .
C(30) C 0.6800(3) 0.2582(3) 0.8576(2) 0.0237(14) Uani 1.00 1 d . . .
C(31) C 0.7262(6) -0.4169(5) 0.8743(3) 0.080(3) Uani 1.00 1 d . . .
C(32) C 0.8045(7) -0.4191(6) 0.8305(4) 0.088(3) Uani 1.00 1 d . . .
C(33) C 1.0157(5) 0.7594(5) 1.0796(3) 0.069(2) Uani 1.00 1 d . . .
C(34) C 0.9782(5) 0.8453(5) 1.0828(3) 0.067(2) Uani 1.00 1 d . . .
H(1) H 0.9797 -0.0435 0.6779 0.035 Uiso 1.00 1 c R . .
H(2) H 0.8811 0.0241 0.6041 0.044 Uiso 1.00 1 c R . .
H(3) H 0.7274 0.0853 0.6314 0.035 Uiso 1.00 1 c R . .
H(4) H 0.4473 0.0938 0.7618 0.033 Uiso 1.00 1 c R . .
H(5) H 0.3623 0.0267 0.8407 0.039 Uiso 1.00 1 c R . .
H(6) H 0.4558 -0.0409 0.9175 0.036 Uiso 1.00 1 c R . .
H(7) H 0.7462 -0.1943 0.9740 0.037 Uiso 1.00 1 c R . .
H(8) H 0.8895 -0.2691 0.9361 0.047 Uiso 1.00 1 c R . .
H(9) H 0.9737 -0.2090 0.8526 0.037 Uiso 1.00 1 c R . .
H(10) H 0.6270 0.2228 1.0382 0.036 Uiso 1.00 1 c R . .
H(11) H 0.7362 0.1601 1.1109 0.043 Uiso 1.00 1 c R . .
H(12) H 0.8781 0.0855 1.0779 0.037 Uiso 1.00 1 c R . .
H(13) H 1.1487 0.0819 0.9432 0.032 Uiso 1.00 1 c R . .
H(14) H 1.2276 0.1522 0.8628 0.041 Uiso 1.00 1 c R . .
H(15) H 1.1262 0.2242 0.7917 0.034 Uiso 1.00 1 c R . .
H(16) H 0.8199 0.3722 0.7386 0.035 Uiso 1.00 1 c R . .
H(17) H 0.6616 0.4251 0.7669 0.045 Uiso 1.00 1 c R . .
H(18) H 0.5799 0.3592 0.8479 0.040 Uiso 1.00 1 c R . .
H(19) H 0.6667 -0.3876 0.8572 0.097 Uiso 1.00 1 c R . .
H(20) H 0.7489 -0.3846 0.9101 0.097 Uiso 1.00 1 c R . .
H(21) H 0.7086 -0.4774 0.8856 0.097 Uiso 1.00 1 c R . .
H(22) H 1.0492 0.7533 1.0404 0.083 Uiso 1.00 1 c R . .
H(23) H 0.9617 0.7155 1.0830 0.083 Uiso 1.00 1 c R . .
H(24) H 1.0653 0.7501 1.1118 0.083 Uiso 1.00 1 c R . .

loop_
_atom_site_aniso_label
_atom_site_aniso_U_11
_atom_site_aniso_U_22
_atom_site_aniso_U_33
_atom_site_aniso_U_12
_atom_site_aniso_U_13
_atom_site_aniso_U_23
Rh(1) 0.01698(19) 0.01820(19) 0.01539(18) -0.00171(19) 0.00122(18) -0.00166(18)
S(1) 0.0291(8) 0.0311(8) 0.0217(7) 0.0028(6) -0.0043(6) 0.0003(6)
S(2) 0.0270(8) 0.0298(8) 0.0227(7) -0.0024(6) 0.0080(6) 0.0004(6)
S(3) 0.0243(8) 0.0308(8) 0.0278(7) 0.0053(6) 0.0074(6) -0.0010(6)
S(4) 0.0261(8) 0.0332(8) 0.0263(7) 0.0039(7) -0.0028(6) 0.0029(6)
S(5) 0.0281(8) 0.0318(8) 0.0267(7) -0.0033(6) 0.0069(6) 0.0072(6)
S(6) 0.0214(7) 0.0284(8) 0.0252(7) 0.0006(6) 0.0043(6) -0.0039(6)
P(1) 0.0277(8) 0.0285(8) 0.0284(8) -0.0047(7) 0.0002(7) -0.0046(6)
P(2) 0.0380(10) 0.0357(10) 0.0374(9) -0.0074(7) -0.0132(8) -0.0037(7)
P(3) 0.0397(10) 0.0672(13) 0.0406(10) 0.0019(11) 0.0065(9) 0.0136(9)
F(1) 0.029(2) 0.103(3) 0.070(2) -0.023(2) 0.021(2) -0.018(2)
F(2) 0.039(2) 0.066(2) 0.078(2) -0.014(2) 0.019(2) -0.009(2)
F(3) 0.105(3) 0.105(3) 0.033(2) -0.037(3) 0.006(2) -0.022(2)
F(4) 0.085(3) 0.040(2) 0.186(5) 0.011(2) -0.033(3) 0.017(3)
F(5) 0.084(3) 0.142(4) 0.054(2) -0.052(3) 0.008(2) -0.047(2)
F(6) 0.054(3) 0.053(2) 0.174(4) 0.004(2) -0.034(3) 0.037(3)
F(7) 0.033(2) 0.070(2) 0.155(4) 0.003(2) -0.025(2) -0.036(3)
F(8) 0.059(3) 0.119(4) 0.154(5) -0.027(3) -0.037(3) -0.027(3)
F(9) 0.282(8) 0.237(7) 0.032(2) -0.165(7) 0.030(3) 0.006(3)
F(10) 0.114(4) 0.038(2) 0.225(6) -0.006(2) -0.051(4) -0.026(3)
F(11) 0.179(6) 0.226(8) 0.068(3) -0.099(5) 0.016(4) -0.019(4)
F(12) 0.127(5) 0.066(3) 0.298(8) 0.038(3) -0.126(5) -0.059(4)
F(13) 0.153(5) 0.112(4) 0.076(3) 0.044(4) 0.064(3) -0.001(3)
F(14) 0.090(4) 0.354(9) 0.048(2) 0.093(5) 0.025(3) 0.051(5)
F(15) 0.161(5) 0.172(5) 0.088(3) 0.091(5) 0.046(3) 0.079(3)
F(16) 0.082(4) 0.311(10) 0.485(14) -0.091(6) 0.103(7) -0.333(11)
F(17) 0.153(6) 0.441(14) 0.177(6) 0.202(8) 0.082(5) 0.230(8)
F(18) 0.090(4) 0.079(5) 0.655(19) -0.034(4) 0.038(8) -0.103(8)
N(1) 0.021(2) 0.023(2) 0.020(2) -0.0072(19) 0.0040(19) -0.0046(19)
N(2) 0.016(2) 0.026(2) 0.018(2) -0.0016(19) 0.0035(18) -0.0088(19)
N(3) 0.020(2) 0.024(2) 0.020(2) -0.0005(19) -0.0012(18) -0.0060(18)
N(4) 0.020(2) 0.018(2) 0.019(2) -0.004(2) -0.002(2) 0.0017(18)
N(5) 0.017(2) 0.017(2) 0.025(2) -0.0009(18) 0.002(2) -0.0013(19)
N(6) 0.016(2) 0.028(2) 0.019(2) -0.0043(19) -0.0016(18) -0.0038(19)
N(7) 0.137(8) 0.184(9) 0.150(8) 0.109(7) 0.080(6) 0.130(8)
N(8) 0.152(8) 0.120(7) 0.135(7) 0.082(6) 0.104(6) 0.077(6)
C(1) 0.028(3) 0.023(2) 0.019(2) -0.006(2) 0.001(2) 0.001(2)
C(2) 0.031(3) 0.033(3) 0.024(3) -0.003(2) 0.013(2) -0.007(2)
C(3) 0.040(3) 0.052(3) 0.019(2) -0.008(3) 0.012(3) -0.000(3)
C(4) 0.027(3) 0.036(3) 0.025(3) -0.005(2) -0.000(2) 0.001(2)
C(5) 0.028(2) 0.024(3) 0.021(2) -0.007(2) 0.003(2) 0.003(2)
C(6) 0.022(3) 0.027(3) 0.028(3) -0.000(2) -0.004(2) -0.013(2)
C(7) 0.021(3) 0.023(3) 0.039(3) 0.001(2) -0.005(2) -0.010(2)
C(8) 0.019(3) 0.033(3) 0.045(3) 0.001(2) 0.000(2) -0.009(3)
C(9) 0.017(3) 0.031(3) 0.041(3) -0.001(2) 0.012(2) -0.010(2)
C(10) 0.023(3) 0.021(3) 0.022(2) -0.002(2) 0.003(2) -0.006(2)
C(11) 0.029(3) 0.024(2) 0.015(2) -0.008(2) -0.003(2) 0.002(2)
C(12) 0.029(3) 0.030(3) 0.033(3) -0.000(3) 0.001(3) 0.008(2)
C(13) 0.045(4) 0.038(3) 0.033(3) -0.000(3) -0.006(3) 0.008(3)
C(14) 0.030(3) 0.030(3) 0.033(3) 0.008(2) -0.001(2) 0.000(2)
C(15) 0.018(2) 0.032(2) 0.023(2) -0.001(2) -0.008(2) -0.002(3)
C(16) 0.026(2) 0.017(2) 0.027(2) -0.001(2) 0.002(2) -0.006(2)
C(17) 0.032(3) 0.036(3) 0.022(2) 0.002(2) 0.001(2) -0.013(2)
C(18) 0.046(4) 0.046(4) 0.015(3) -0.011(3) 0.003(2) -0.014(2)
C(19) 0.039(3) 0.035(3) 0.018(2) 0.004(2) -0.012(2) -0.001(2)
C(20) 0.026(3) 0.018(2) 0.024(2) 0.000(2) 0.002(2) 0.000(2)
C(21) 0.022(2) 0.024(3) 0.023(2) 0.000(2) 0.001(2) -0.007(2)
C(22) 0.017(2) 0.029(3) 0.035(3) -0.001(2) -0.005(2) -0.004(2)
C(23) 0.016(2) 0.037(3) 0.048(3) 0.002(2) -0.003(2) -0.011(3)
C(24) 0.028(3) 0.026(3) 0.030(3) -0.009(2) 0.009(2) -0.002(2)
C(25) 0.023(3) 0.020(3) 0.030(3) -0.002(2) 0.004(2) -0.004(2)
C(26) 0.020(3) 0.023(3) 0.027(3) -0.002(2) 0.005(2) -0.005(2)
C(27) 0.032(3) 0.026(3) 0.028(3) -0.007(2) -0.010(2) 0.009(2)
C(28) 0.044(4) 0.027(3) 0.040(3) 0.002(3) -0.006(3) 0.006(2)
C(29) 0.031(3) 0.030(3) 0.037(3) 0.005(2) -0.007(2) -0.003(2)
C(30) 0.025(3) 0.024(2) 0.022(2) 0.004(2) -0.002(2) 0.001(2)
C(31) 0.096(6) 0.071(5) 0.075(5) 0.014(6) 0.018(5) 0.000(4)
C(32) 0.084(6) 0.080(6) 0.099(7) 0.060(6) 0.033(5) 0.048(5)
C(33) 0.042(4) 0.086(6) 0.080(6) -0.002(4) 0.001(4) 0.006(5)
C(34) 0.053(5) 0.073(6) 0.075(5) 0.030(4) 0.038(4) 0.047(5)

loop_
_atom_type_symbol
_atom_type_description
_atom_type_scat_dispersion_real
_atom_type_scat_dispersion_imag
_atom_type_scat_source
C C 0.003 0.002
;
International Tables for Crystallography
(1992, Vol. C, Tables 4.2.6.8 and 6.1.1.4)
;
H H 0.000 0.000
;
International Tables for Crystallography
(1992, Vol. C, Table 6.1.1.4)
;
F F 0.017 0.010
;
International Tables for Crystallography
(1992, Vol. C, Tables 4.2.6.8 and 6.1.1.4)
;
N N 0.006 0.003
;
International Tables for Crystallography
(1992, Vol. C, Tables 4.2.6.8 and 6.1.1.4)
;
P P 0.102 0.094
;
International Tables for Crystallography
(1992, Vol. C, Tables 4.2.6.8 and 6.1.1.4)
;
S S 0.125 0.123
;
International Tables for Crystallography
(1992, Vol. C, Tables 4.2.6.8 and 6.1.1.4)
;
Rh Rh -1.118 0.919
;
International Tables for Crystallography
(1992, Vol. C, Tables 4.2.6.8 and 6.1.1.4)
;

loop_
_geom_angle_atom_site_label_1
_geom_angle_atom_site_label_2
_geom_angle_atom_site_label_3
_geom_angle
_geom_angle_publ_flag
_geom_angle_site_symmetry_1
_geom_angle_site_symmetry_2
_geom_angle_site_symmetry_3
N(1) Rh(1) N(2) 85.69(15) ? . . .
N(1) Rh(1) N(3) 85.76(15) ? . . .
N(1) Rh(1) N(4) 178.33(16) ? . . .
N(1) Rh(1) N(5) 93.36(16) ? . . .
N(1) Rh(1) N(6) 94.92(15) ? . . .
N(2) Rh(1) N(3) 85.70(15) ? . . .
N(2) Rh(1) N(4) 95.88(16) ? . . .
N(2) Rh(1) N(5) 178.10(15) ? . . .
N(2) Rh(1) N(6) 91.90(15) ? . . .
N(3) Rh(1) N(4) 93.77(15) ? . . .
N(3) Rh(1) N(5) 95.86(15) ? . . .
N(3) Rh(1) N(6) 177.46(15) ? . . .
N(4) Rh(1) N(5) 85.09(16) ? . . .
N(4) Rh(1) N(6) 85.62(15) ? . . .
N(5) Rh(1) N(6) 86.54(15) ? . . .
C(5) S(1) C(6) 103.3(2) ? . . .
C(10) S(2) C(11) 101.9(2) ? . . .
C(1) S(3) C(15) 102.2(2) ? . . .
C(20) S(4) C(21) 101.8(2) ? . . .
C(25) S(5) C(26) 104.3(2) ? . . .
C(16) S(6) C(30) 102.2(2) ? . . .
F(1) P(1) F(2) 178.5(2) ? . . .
F(1) P(1) F(3) 87.7(2) ? . . .
F(1) P(1) F(4) 91.7(2) ? . . .
F(1) P(1) F(5) 91.3(2) ? . . .
F(1) P(1) F(6) 89.7(2) ? . . .
F(2) P(1) F(3) 91.1(2) ? . . .
F(2) P(1) F(4) 89.0(2) ? . . .
F(2) P(1) F(5) 90.0(2) ? . . .
F(2) P(1) F(6) 89.4(2) ? . . .
F(3) P(1) F(4) 87.7(2) ? . . .
F(3) P(1) F(5) 178.2(2) ? . . .
F(3) P(1) F(6) 89.5(2) ? . . .
F(4) P(1) F(5) 90.8(2) ? . . .
F(4) P(1) F(6) 176.8(3) ? . . .
F(5) P(1) F(6) 92.0(2) ? . . .
F(7) P(2) F(8) 176.0(2) ? . . .
F(7) P(2) F(9) 94.9(3) ? . . .
F(7) P(2) F(10) 92.4(2) ? . . .
F(7) P(2) F(11) 86.6(3) ? . . .
F(7) P(2) F(12) 87.8(2) ? . . .
F(8) P(2) F(9) 89.2(3) ? . . .
F(8) P(2) F(10) 87.0(2) ? . . .
F(8) P(2) F(11) 89.3(3) ? . . .
F(8) P(2) F(12) 92.6(3) ? . . .
F(9) P(2) F(10) 92.4(3) ? . . .
F(9) P(2) F(11) 178.4(3) ? . . .
F(9) P(2) F(12) 91.7(4) ? . . .
F(10) P(2) F(11) 87.0(3) ? . . .
F(10) P(2) F(12) 175.8(4) ? . . .
F(11) P(2) F(12) 88.9(4) ? . . .
F(13) P(3) F(14) 172.4(3) ? . . .
F(13) P(3) F(15) 93.8(3) ? . . .
F(13) P(3) F(16) 85.7(4) ? . . .
F(13) P(3) F(17) 86.7(3) ? . . .
F(13) P(3) F(18) 95.7(5) ? . . .
F(14) P(3) F(15) 83.1(3) ? . . .
F(14) P(3) F(16) 87.4(4) ? . . .
F(14) P(3) F(17) 96.6(3) ? . . .
F(14) P(3) F(18) 91.0(5) ? . . .
F(15) P(3) F(16) 89.8(4) ? . . .
F(15) P(3) F(17) 178.4(4) ? . . .
F(15) P(3) F(18) 86.6(4) ? . . .
F(16) P(3) F(17) 91.8(5) ? . . .
F(16) P(3) F(18) 176.2(4) ? . . .
F(17) P(3) F(18) 91.8(5) ? . . .
Rh(1) N(1) C(1) 120.9(3) ? . . .
Rh(1) N(1) C(5) 121.8(3) ? . . .
C(1) N(1) C(5) 116.8(4) ? . . .
Rh(1) N(2) C(6) 121.3(3) ? . . .
Rh(1) N(2) C(10) 121.3(3) ? . . .
C(6) N(2) C(10) 117.1(4) ? . . .
Rh(1) N(3) C(11) 121.2(3) ? . . .
Rh(1) N(3) C(15) 122.1(3) ? . . .
C(11) N(3) C(15) 116.4(4) ? . . .
Rh(1) N(4) C(16) 121.4(3) ? . . .
Rh(1) N(4) C(20) 121.6(3) ? . . .
C(16) N(4) C(20) 116.9(4) ? . . .
Rh(1) N(5) C(21) 121.5(3) ? . . .
Rh(1) N(5) C(25) 121.0(3) ? . . .
C(21) N(5) C(25) 117.1(4) ? . . .
Rh(1) N(6) C(26) 122.6(3) ? . . .
Rh(1) N(6) C(30) 121.4(3) ? . . .
C(26) N(6) C(30) 115.2(4) ? . . .
S(3) C(1) N(1) 122.2(3) ? . . .
S(3) C(1) C(2) 114.9(4) ? . . .
N(1) C(1) C(2) 122.9(4) ? . . .
C(1) C(2) C(3) 118.7(5) ? . . .
C(2) C(3) C(4) 119.5(5) ? . . .
C(3) C(4) C(5) 119.6(5) ? . . .
S(1) C(5) N(1) 122.5(3) ? . . .
S(1) C(5) C(4) 115.5(3) ? . . .
N(1) C(5) C(4) 121.9(4) ? . . .
S(1) C(6) N(2) 123.5(3) ? . . .
S(1) C(6) C(7) 115.3(4) ? . . .
N(2) C(6) C(7) 121.1(4) ? . . .
C(6) C(7) C(8) 120.2(5) ? . . .
C(7) C(8) C(9) 119.6(5) ? . . .
C(8) C(9) C(10) 119.1(5) ? . . .
S(2) C(10) N(2) 121.5(3) ? . . .
S(2) C(10) C(9) 115.7(4) ? . . .
N(2) C(10) C(9) 122.5(4) ? . . .
S(2) C(11) N(3) 122.3(4) ? . . .
S(2) C(11) C(12) 114.1(3) ? . . .
N(3) C(11) C(12) 123.6(4) ? . . .
C(11) C(12) C(13) 118.8(5) ? . . .
C(12) C(13) C(14) 118.7(5) ? . . .
C(13) C(14) C(15) 119.1(5) ? . . .
S(3) C(15) N(3) 122.1(4) ? . . .
S(3) C(15) C(14) 114.8(3) ? . . .
N(3) C(15) C(14) 123.0(4) ? . . .
S(6) C(16) N(4) 123.7(3) ? . . .
S(6) C(16) C(17) 113.9(4) ? . . .
N(4) C(16) C(17) 122.2(4) ? . . .
C(16) C(17) C(18) 119.4(5) ? . . .
C(17) C(18) C(19) 118.5(5) ? . . .
C(18) C(19) C(20) 120.4(5) ? . . .
S(4) C(20) N(4) 122.2(3) ? . . .
S(4) C(20) C(19) 115.3(3) ? . . .
N(4) C(20) C(19) 122.2(4) ? . . .
S(4) C(21) N(5) 122.0(3) ? . . .
S(4) C(21) C(22) 115.9(3) ? . . .
N(5) C(21) C(22) 122.0(4) ? . . .
C(21) C(22) C(23) 120.1(5) ? . . .
C(22) C(23) C(24) 118.1(5) ? . . .
C(23) C(24) C(25) 119.6(5) ? . . .
S(5) C(25) N(5) 123.0(4) ? . . .
S(5) C(25) C(24) 114.3(4) ? . . .
N(5) C(25) C(24) 122.6(4) ? . . .
S(5) C(26) N(6) 121.1(3) ? . . .
S(5) C(26) C(27) 115.0(4) ? . . .
N(6) C(26) C(27) 123.6(4) ? . . .
C(26) C(27) C(28) 119.2(5) ? . . .
C(27) C(28) C(29) 118.0(5) ? . . .
C(28) C(29) C(30) 119.7(5) ? . . .
S(6) C(30) N(6) 122.1(3) ? . . .
S(6) C(30) C(29) 114.3(4) ? . . .
N(6) C(30) C(29) 123.5(5) ? . . .
N(7) C(32) C(31) 174.3(10) ? . . .
N(8) C(34) C(33) 175.7(8) ? . . .
C(1) C(2) H(1) 120.4 ? . . .
C(3) C(2) H(1) 120.7 ? . . .
C(2) C(3) H(2) 120.9 ? . . .
C(4) C(3) H(2) 119.5 ? . . .
C(3) C(4) H(3) 120.6 ? . . .
C(5) C(4) H(3) 119.7 ? . . .
C(6) C(7) H(4) 118.8 ? . . .
C(8) C(7) H(4) 121.0 ? . . .
C(7) C(8) H(5) 119.2 ? . . .
C(9) C(8) H(5) 121.2 ? . . .
C(8) C(9) H(6) 120.4 ? . . .
C(10) C(9) H(6) 120.4 ? . . .
C(11) C(12) H(7) 120.1 ? . . .
C(13) C(12) H(7) 121.0 ? . . .
C(12) C(13) H(8) 121.6 ? . . .
C(14) C(13) H(8) 119.6 ? . . .
C(13) C(14) H(9) 120.4 ? . . .
C(15) C(14) H(9) 120.3 ? . . .
C(16) C(17) H(10) 119.8 ? . . .
C(18) C(17) H(10) 120.8 ? . . .
C(17) C(18) H(11) 121.3 ? . . .
C(19) C(18) H(11) 120.1 ? . . .
C(18) C(19) H(12) 120.8 ? . . .
C(20) C(19) H(12) 118.8 ? . . .
C(21) C(22) H(13) 120.1 ? . . .
C(23) C(22) H(13) 119.8 ? . . .
C(22) C(23) H(14) 120.5 ? . . .
C(24) C(23) H(14) 121.2 ? . . .
C(23) C(24) H(15) 119.2 ? . . .
C(25) C(24) H(15) 121.1 ? . . .
C(26) C(27) H(16) 121.9 ? . . .
C(28) C(27) H(16) 118.9 ? . . .
C(27) C(28) H(17) 121.4 ? . . .
C(29) C(28) H(17) 120.6 ? . . .
C(28) C(29) H(18) 118.7 ? . . .
C(30) C(29) H(18) 121.5 ? . . .
C(32) C(31) H(19) 109.3 ? . . .
C(32) C(31) H(20) 110.0 ? . . .
C(32) C(31) H(21) 109.0 ? . . .
H(19) C(31) H(20) 109.5 ? . . .
H(19) C(31) H(21) 109.5 ? . . .
H(20) C(31) H(21) 109.5 ? . . .
C(34) C(33) H(22) 107.0 ? . . .
C(34) C(33) H(23) 111.8 ? . . .
C(34) C(33) H(24) 109.6 ? . . .
H(22) C(33) H(23) 109.5 ? . . .
H(22) C(33) H(24) 109.5 ? . . .
H(23) C(33) H(24) 109.5 ? . . .

loop_
_geom_bond_atom_site_label_1
_geom_bond_atom_site_label_2
_geom_bond_distance
_geom_bond_publ_flag
_geom_bond_site_symmetry_1
_geom_bond_site_symmetry_2
Rh(1) N(1) 2.103(4) ? . .
Rh(1) N(2) 2.089(3) ? . .
Rh(1) N(3) 2.078(4) ? . .
Rh(1) N(4) 2.084(3) ? . .
Rh(1) N(5) 2.111(3) ? . .
Rh(1) N(6) 2.082(4) ? . .
S(1) C(5) 1.741(5) ? . .
S(1) C(6) 1.736(5) ? . .
S(2) C(10) 1.742(5) ? . .
S(2) C(11) 1.752(5) ? . .
S(3) C(1) 1.756(5) ? . .
S(3) C(15) 1.743(5) ? . .
S(4) C(20) 1.755(5) ? . .
S(4) C(21) 1.741(5) ? . .
S(5) C(25) 1.763(5) ? . .
S(5) C(26) 1.757(5) ? . .
S(6) C(16) 1.750(5) ? . .
S(6) C(30) 1.762(5) ? . .
P(1) F(1) 1.574(4) ? . .
P(1) F(2) 1.589(3) ? . .
P(1) F(3) 1.580(4) ? . .
P(1) F(4) 1.576(4) ? . .
P(1) F(5) 1.559(4) ? . .
P(1) F(6) 1.560(4) ? . .
P(2) F(7) 1.566(4) ? . .
P(2) F(8) 1.573(5) ? . .
P(2) F(9) 1.482(4) ? . .
P(2) F(10) 1.546(4) ? . .
P(2) F(11) 1.562(5) ? . .
P(2) F(12) 1.525(5) ? . .
P(3) F(13) 1.521(5) ? . .
P(3) F(14) 1.568(5) ? . .
P(3) F(15) 1.527(6) ? . .
P(3) F(16) 1.492(9) ? . .
P(3) F(17) 1.461(9) ? . .
P(3) F(18) 1.463(7) ? . .
N(1) C(1) 1.351(6) ? . .
N(1) C(5) 1.354(6) ? . .
N(2) C(6) 1.356(6) ? . .
N(2) C(10) 1.378(6) ? . .
N(3) C(11) 1.360(6) ? . .
N(3) C(15) 1.351(6) ? . .
N(4) C(16) 1.344(6) ? . .
N(4) C(20) 1.366(6) ? . .
N(5) C(21) 1.358(6) ? . .
N(5) C(25) 1.346(6) ? . .
N(6) C(26) 1.366(6) ? . .
N(6) C(30) 1.352(6) ? . .
N(7) C(32) 1.130(13) ? . .
N(8) C(34) 1.122(12) ? . .
C(1) C(2) 1.384(7) ? . .
C(2) C(3) 1.357(8) ? . .
C(3) C(4) 1.360(7) ? . .
C(4) C(5) 1.384(7) ? . .
C(6) C(7) 1.401(7) ? . .
C(7) C(8) 1.362(7) ? . .
C(8) C(9) 1.368(8) ? . .
C(9) C(10) 1.381(7) ? . .
C(11) C(12) 1.394(7) ? . .
C(12) C(13) 1.378(8) ? . .
C(13) C(14) 1.390(8) ? . .
C(14) C(15) 1.399(7) ? . .
C(16) C(17) 1.404(7) ? . .
C(17) C(18) 1.385(8) ? . .
C(18) C(19) 1.348(8) ? . .
C(19) C(20) 1.389(7) ? . .
C(21) C(22) 1.380(7) ? . .
C(22) C(23) 1.368(7) ? . .
C(23) C(24) 1.380(7) ? . .
C(24) C(25) 1.378(7) ? . .
C(26) C(27) 1.380(7) ? . .
C(27) C(28) 1.373(8) ? . .
C(28) C(29) 1.384(8) ? . .
C(29) C(30) 1.371(7) ? . .
C(31) C(32) 1.421(12) ? . .
C(33) C(34) 1.396(11) ? . .
C(2) H(1) 0.950 ? . .
C(3) H(2) 0.950 ? . .
C(4) H(3) 0.950 ? . .
C(7) H(4) 0.950 ? . .
C(8) H(5) 0.950 ? . .
C(9) H(6) 0.950 ? . .
C(12) H(7) 0.950 ? . .
C(13) H(8) 0.950 ? . .
C(14) H(9) 0.950 ? . .
C(17) H(10) 0.950 ? . .
C(18) H(11) 0.950 ? . .
C(19) H(12) 0.950 ? . .
C(22) H(13) 0.950 ? . .
C(23) H(14) 0.950 ? . .
C(24) H(15) 0.950 ? . .
C(27) H(16) 0.950 ? . .
C(28) H(17) 0.950 ? . .
C(29) H(18) 0.950 ? . .
C(31) H(19) 0.980 ? . .
C(31) H(20) 0.980 ? . .
C(31) H(21) 0.980 ? . .
C(33) H(22) 0.980 ? . .
C(33) H(23) 0.980 ? . .
C(33) H(24) 0.980 ? . .

loop_
_geom_contact_atom_site_label_1
_geom_contact_atom_site_label_2
_geom_contact_distance
_geom_contact_publ_flag
_geom_contact_site_symmetry_1
_geom_contact_site_symmetry_2
S(1) F(1) 3.103(4) ? . 65603
S(2) F(7) 3.123(4) ? . 45702
S(3) F(14) 3.477(6) ? . 55702
S(3) N(7) 3.469(9) ? . 75603
S(4) F(18) 3.314(7) ? . 55702
S(4) N(8) 3.153(9) ? . 54501
S(5) F(14) 3.105(5) ? . 66404
S(6) F(7) 3.238(4) ? . 45702
S(6) F(8) 3.260(5) ? . .
F(1) S(1) 3.103(4) ? . 64603
F(1) C(7) 3.384(7) ? . 64603
F(1) C(28) 3.456(7) ? . 64603
F(1) C(29) 3.233(6) ? . 64603
F(1) C(33) 3.537(8) ? . 45702
F(2) N(1) 3.353(5) ? . .
F(2) C(1) 3.132(6) ? . .
F(2) C(2) 3.265(6) ? . .
F(2) C(3) 3.591(7) ? . .
F(2) C(5) 3.540(6) ? . .
F(2) C(18) 3.420(7) ? . 65404
F(2) C(24) 3.317(6) ? . 74603
F(3) C(7) 3.423(7) ? . 64603
F(3) C(18) 3.211(7) ? . 65404
F(3) C(19) 3.423(6) ? . 65404
F(3) C(29) 3.490(7) ? . 64603
F(4) N(2) 3.572(6) ? . .
F(4) C(5) 3.391(7) ? . .
F(4) C(6) 3.155(7) ? . .
F(4) C(7) 3.331(7) ? . .
F(4) C(29) 3.484(7) ? . 64603
F(5) N(2) 3.193(6) ? . .
F(5) N(3) 3.079(6) ? . .
F(5) C(10) 3.074(7) ? . .
F(5) C(11) 2.973(6) ? . .
F(5) C(12) 3.418(6) ? . .
F(5) C(15) 3.443(6) ? . .
F(5) C(33) 3.514(8) ? . 45702
F(6) N(7) 3.328(10) ? . .
F(6) C(7) 3.400(6) ? . 64603
F(6) C(24) 3.458(7) ? . 74603
F(6) C(31) 3.323(9) ? . .
F(6) C(32) 3.068(10) ? . .
F(7) S(2) 3.123(4) ? . 55702
F(7) S(6) 3.238(4) ? . 55702
F(7) C(9) 3.160(7) ? . 55702
F(7) C(10) 3.313(6) ? . 55702
F(7) C(16) 3.168(6) ? . 55702
F(7) C(17) 2.883(6) ? . 55702
F(8) S(6) 3.260(5) ? . .
F(8) N(6) 3.330(6) ? . .
F(8) C(16) 3.071(7) ? . .
F(8) C(17) 3.396(7) ? . .
F(8) C(29) 3.184(7) ? . .
F(8) C(30) 2.881(7) ? . .
F(9) N(7) 3.556(11) ? . 56501
F(9) C(2) 3.244(8) ? . 75603
F(9) C(26) 3.397(8) ? . .
F(9) C(27) 3.498(7) ? . .
F(9) C(32) 3.413(11) ? . 56501
F(10) N(4) 3.114(6) ? . .
F(10) N(5) 3.298(6) ? . .
F(10) C(16) 3.361(7) ? . .
F(10) C(17) 3.545(7) ? . 55702
F(10) C(19) 3.572(7) ? . .
F(10) C(20) 3.138(7) ? . .
F(10) C(21) 3.367(7) ? . .
F(11) C(8) 3.295(8) ? . 55702
F(11) C(9) 3.138(8) ? . 55702
F(12) F(13) 3.108(7) ? . .
F(12) C(9) 3.529(9) ? . 55702
F(12) C(31) 3.204(10) ? . 56501
F(12) C(32) 3.570(12) ? . 56501
F(13) F(12) 3.108(7) ? . .
F(13) C(12) 3.225(7) ? . 56501
F(13) C(13) 3.308(7) ? . 56501
F(14) S(3) 3.477(6) ? . 45702
F(14) S(5) 3.105(5) ? . 66504
F(14) C(14) 3.049(7) ? . 45702
F(14) C(26) 3.455(7) ? . 66504
F(14) C(27) 3.017(7) ? . 66504
F(15) C(12) 3.388(8) ? . 56501
F(15) C(14) 3.492(8) ? . 45702
F(15) C(33) 3.413(9) ? . 46702
F(16) N(8) 3.452(12) ? . .
F(16) C(4) 3.282(11) ? . 66504
F(16) C(33) 3.098(10) ? . .
F(16) C(34) 3.015(11) ? . .
F(17) C(8) 3.097(10) ? . 55702
F(17) C(9) 3.191(9) ? . 55702
F(18) S(4) 3.314(7) ? . 45702
F(18) C(14) 3.302(9) ? . 45702
F(18) C(21) 3.542(8) ? . 45702
F(18) C(22) 3.269(8) ? . 45702
N(1) F(2) 3.353(5) ? . .
N(2) F(4) 3.572(6) ? . .
N(2) F(5) 3.193(6) ? . .
N(3) F(5) 3.079(6) ? . .
N(4) F(10) 3.114(6) ? . .
N(5) F(10) 3.298(6) ? . .
N(6) F(8) 3.330(6) ? . .
N(7) S(3) 3.469(9) ? . 74603
N(7) F(6) 3.328(10) ? . .
N(7) F(9) 3.556(11) ? . 54501
N(7) C(1) 3.515(10) ? . 74603
N(7) C(2) 3.171(10) ? . 74603
N(7) C(24) 3.137(11) ? . 74603
N(7) C(25) 3.557(10) ? . 74603
N(8) S(4) 3.153(9) ? . 56501
N(8) F(16) 3.452(12) ? . .
N(8) C(4) 3.442(10) ? . 66504
N(8) C(19) 3.449(10) ? . 56501
C(1) F(2) 3.132(6) ? . .
C(1) N(7) 3.515(10) ? . 75603
C(2) F(2) 3.265(6) ? . .
C(2) F(9) 3.244(8) ? . 74603
C(2) N(7) 3.171(10) ? . 75603
C(3) F(2) 3.591(7) ? . .
C(3) C(18) 3.525(8) ? . 65404
C(4) F(16) 3.282(11) ? . 66404
C(4) N(8) 3.442(10) ? . 66404
C(5) F(2) 3.540(6) ? . .
C(5) F(4) 3.391(7) ? . .
C(6) F(4) 3.155(7) ? . .
C(7) F(1) 3.384(7) ? . 65603
C(7) F(3) 3.423(7) ? . 65603
C(7) F(4) 3.331(7) ? . .
C(7) F(6) 3.400(6) ? . 65603
C(8) F(11) 3.295(8) ? . 45702
C(8) F(17) 3.097(10) ? . 45702
C(9) F(7) 3.160(7) ? . 45702
C(9) F(11) 3.138(8) ? . 45702
C(9) F(12) 3.529(9) ? . 45702
C(9) F(17) 3.191(9) ? . 45702
C(10) F(5) 3.074(7) ? . .
C(10) F(7) 3.313(6) ? . 45702
C(11) F(5) 2.973(6) ? . .
C(12) F(5) 3.418(6) ? . .
C(12) F(13) 3.225(7) ? . 54501
C(12) F(15) 3.388(8) ? . 54501
C(13) F(13) 3.308(7) ? . 54501
C(14) F(14) 3.049(7) ? . 55702
C(14) F(15) 3.492(8) ? . 55702
C(14) F(18) 3.302(9) ? . 55702
C(15) F(5) 3.443(6) ? . .
C(16) F(7) 3.168(6) ? . 45702
C(16) F(8) 3.071(7) ? . .
C(16) F(10) 3.361(7) ? . .
C(17) F(7) 2.883(6) ? . 45702
C(17) F(8) 3.396(7) ? . .
C(17) F(10) 3.545(7) ? . 45702
C(17) C(22) 3.566(7) ? . 45702
C(17) C(23) 3.452(7) ? . 45702
C(18) F(2) 3.420(7) ? . 65504
C(18) F(3) 3.211(7) ? . 65504
C(18) C(3) 3.525(8) ? . 65504
C(18) C(23) 3.529(8) ? . 45702
C(19) F(3) 3.423(6) ? . 65504
C(19) F(10) 3.572(7) ? . .
C(19) N(8) 3.449(10) ? . 54501
C(20) F(10) 3.138(7) ? . .
C(21) F(10) 3.367(7) ? . .
C(21) F(18) 3.542(8) ? . 55702
C(22) F(18) 3.269(8) ? . 55702
C(22) C(17) 3.566(7) ? . 55702
C(23) C(17) 3.452(7) ? . 55702
C(23) C(18) 3.529(8) ? . 55702
C(24) F(2) 3.317(6) ? . 75603
C(24) F(6) 3.458(7) ? . 75603
C(24) N(7) 3.137(11) ? . 75603
C(25) N(7) 3.557(10) ? . 75603
C(26) F(9) 3.397(8) ? . .
C(26) F(14) 3.455(7) ? . 66404
C(27) F(9) 3.498(7) ? . .
C(27) F(14) 3.017(7) ? . 66404
C(28) F(1) 3.456(7) ? . 65603
C(29) F(1) 3.233(6) ? . 65603
C(29) F(3) 3.490(7) ? . 65603
C(29) F(4) 3.484(7) ? . 65603
C(29) F(8) 3.184(7) ? . .
C(30) F(8) 2.881(7) ? . .
C(31) F(6) 3.323(9) ? . .
C(31) F(12) 3.204(10) ? . 54501
C(31) C(34) 3.583(11) ? . 45702
C(32) F(6) 3.068(10) ? . .
C(32) F(9) 3.413(11) ? . 54501
C(32) F(12) 3.570(12) ? . 54501
C(33) F(1) 3.537(8) ? . 55702
C(33) F(5) 3.514(8) ? . 55702
C(33) F(15) 3.413(9) ? . 56702
C(33) F(16) 3.098(10) ? . .
C(34) F(16) 3.015(11) ? . .
C(34) C(31) 3.583(11) ? . 55702

loop_
_geom_torsion_atom_site_label_1
_geom_torsion_atom_site_label_2
_geom_torsion_atom_site_label_3
_geom_torsion_atom_site_label_4
_geom_torsion
_geom_torsion_publ_flag
_geom_torsion_site_symmetry_1
_geom_torsion_site_symmetry_2
_geom_torsion_site_symmetry_3
_geom_torsion_site_symmetry_4
N(1) Rh(1) N(2) C(6) -49.8(3) ? . . . .
N(1) Rh(1) N(2) C(10) 136.3(3) ? . . . .
N(2) Rh(1) N(1) C(1) -137.5(3) ? . . . .
N(2) Rh(1) N(1) C(5) 50.2(3) ? . . . .
N(1) Rh(1) N(3) C(11) -137.1(3) ? . . . .
N(1) Rh(1) N(3) C(15) 48.4(3) ? . . . .
N(3) Rh(1) N(1) C(1) -51.5(3) ? . . . .
N(3) Rh(1) N(1) C(5) 136.2(4) ? . . . .
N(1) Rh(1) N(4) C(16) 157(5) ? . . . .
N(1) Rh(1) N(4) C(20) -27(5) ? . . . .
N(4) Rh(1) N(1) C(1) 22(5) ? . . . .
N(4) Rh(1) N(1) C(5) -150(5) ? . . . .
N(1) Rh(1) N(5) C(21) -127.7(3) ? . . . .
N(1) Rh(1) N(5) C(25) 45.2(3) ? . . . .
N(5) Rh(1) N(1) C(1) 44.2(3) ? . . . .
N(5) Rh(1) N(1) C(5) -128.2(3) ? . . . .
N(1) Rh(1) N(6) C(26) -42.2(3) ? . . . .
N(1) Rh(1) N(6) C(30) 127.0(3) ? . . . .
N(6) Rh(1) N(1) C(1) 131.0(3) ? . . . .
N(6) Rh(1) N(1) C(5) -41.4(4) ? . . . .
N(2) Rh(1) N(3) C(11) -51.1(3) ? . . . .
N(2) Rh(1) N(3) C(15) 134.4(3) ? . . . .
N(3) Rh(1) N(2) C(6) -135.9(4) ? . . . .
N(3) Rh(1) N(2) C(10) 50.2(3) ? . . . .
N(2) Rh(1) N(4) C(16) -43.4(3) ? . . . .
N(2) Rh(1) N(4) C(20) 132.6(3) ? . . . .
N(4) Rh(1) N(2) C(6) 130.8(3) ? . . . .
N(4) Rh(1) N(2) C(10) -43.1(3) ? . . . .
N(2) Rh(1) N(5) C(21) 173(4) ? . . . .
N(2) Rh(1) N(5) C(25) -15(4) ? . . . .
N(5) Rh(1) N(2) C(6) 10(5) ? . . . .
N(5) Rh(1) N(2) C(10) -164(4) ? . . . .
N(2) Rh(1) N(6) C(26) -128.0(3) ? . . . .
N(2) Rh(1) N(6) C(30) 41.2(3) ? . . . .
N(6) Rh(1) N(2) C(6) 45.0(4) ? . . . .
N(6) Rh(1) N(2) C(10) -128.9(3) ? . . . .
N(3) Rh(1) N(4) C(16) -129.4(3) ? . . . .
N(3) Rh(1) N(4) C(20) 46.5(3) ? . . . .
N(4) Rh(1) N(3) C(11) 44.5(3) ? . . . .
N(4) Rh(1) N(3) C(15) -130.0(3) ? . . . .
N(3) Rh(1) N(5) C(21) -41.6(3) ? . . . .
N(3) Rh(1) N(5) C(25) 131.3(3) ? . . . .
N(5) Rh(1) N(3) C(11) 130.0(3) ? . . . .
N(5) Rh(1) N(3) C(15) -44.5(3) ? . . . .
N(3) Rh(1) N(6) C(26) -148(3) ? . . . .
N(3) Rh(1) N(6) C(30) 22(3) ? . . . .
N(6) Rh(1) N(3) C(11) -32(3) ? . . . .
N(6) Rh(1) N(3) C(15) 154(3) ? . . . .
N(4) Rh(1) N(5) C(21) 51.7(3) ? . . . .
N(4) Rh(1) N(5) C(25) -135.4(3) ? . . . .
N(5) Rh(1) N(4) C(16) 135.0(3) ? . . . .
N(5) Rh(1) N(4) C(20) -49.1(3) ? . . . .
N(4) Rh(1) N(6) C(26) 136.2(3) ? . . . .
N(4) Rh(1) N(6) C(30) -54.6(3) ? . . . .
N(6) Rh(1) N(4) C(16) 48.1(3) ? . . . .
N(6) Rh(1) N(4) C(20) -136.0(3) ? . . . .
N(5) Rh(1) N(6) C(26) 50.9(3) ? . . . .
N(5) Rh(1) N(6) C(30) -139.9(4) ? . . . .
N(6) Rh(1) N(5) C(21) 137.6(3) ? . . . .
N(6) Rh(1) N(5) C(25) -49.5(3) ? . . . .
C(5) S(1) C(6) N(2) 43.0(5) ? . . . .
C(5) S(1) C(6) C(7) -139.7(4) ? . . . .
C(6) S(1) C(5) N(1) -42.6(5) ? . . . .
C(6) S(1) C(5) C(4) 140.4(4) ? . . . .
C(10) S(2) C(11) N(3) 46.5(4) ? . . . .
C(10) S(2) C(11) C(12) -136.6(4) ? . . . .
C(11) S(2) C(10) N(2) -47.0(4) ? . . . .
C(11) S(2) C(10) C(9) 139.1(4) ? . . . .
C(1) S(3) C(15) N(3) -47.9(4) ? . . . .
C(1) S(3) C(15) C(14) 136.3(4) ? . . . .
C(15) S(3) C(1) N(1) 44.1(4) ? . . . .
C(15) S(3) C(1) C(2) -138.0(4) ? . . . .
C(20) S(4) C(21) N(5) -45.3(4) ? . . . .
C(20) S(4) C(21) C(22) 138.4(4) ? . . . .
C(21) S(4) C(20) N(4) 48.0(4) ? . . . .
C(21) S(4) C(20) C(19) -137.0(4) ? . . . .
C(25) S(5) C(26) N(6) -41.8(4) ? . . . .
C(25) S(5) C(26) C(27) 144.4(4) ? . . . .
C(26) S(5) C(25) N(5) 42.9(5) ? . . . .
C(26) S(5) C(25) C(24) -140.1(4) ? . . . .
C(16) S(6) C(30) N(6) 39.0(4) ? . . . .
C(16) S(6) C(30) C(29) -144.3(4) ? . . . .
C(30) S(6) C(16) N(4) -46.0(4) ? . . . .
C(30) S(6) C(16) C(17) 139.0(4) ? . . . .
Rh(1) N(1) C(1) S(3) 10.3(5) ? . . . .
Rh(1) N(1) C(1) C(2) -167.5(4) ? . . . .
Rh(1) N(1) C(5) S(1) -9.3(6) ? . . . .
Rh(1) N(1) C(5) C(4) 167.5(4) ? . . . .
C(1) N(1) C(5) S(1) 178.0(3) ? . . . .
C(1) N(1) C(5) C(4) -5.2(7) ? . . . .
C(5) N(1) C(1) S(3) -177.0(3) ? . . . .
C(5) N(1) C(1) C(2) 5.3(7) ? . . . .
Rh(1) N(2) C(6) S(1) 9.1(6) ? . . . .
Rh(1) N(2) C(6) C(7) -167.9(4) ? . . . .
Rh(1) N(2) C(10) S(2) -6.4(5) ? . . . .
Rh(1) N(2) C(10) C(9) 167.2(4) ? . . . .
C(6) N(2) C(10) S(2) 179.5(3) ? . . . .
C(6) N(2) C(10) C(9) -7.0(7) ? . . . .
C(10) N(2) C(6) S(1) -176.7(3) ? . . . .
C(10) N(2) C(6) C(7) 6.2(7) ? . . . .
Rh(1) N(3) C(11) S(2) 8.2(5) ? . . . .
Rh(1) N(3) C(11) C(12) -168.5(4) ? . . . .
Rh(1) N(3) C(15) S(3) -4.2(5) ? . . . .
Rh(1) N(3) C(15) C(14) 171.2(3) ? . . . .
C(11) N(3) C(15) S(3) -178.9(3) ? . . . .
C(11) N(3) C(15) C(14) -3.5(7) ? . . . .
C(15) N(3) C(11) S(2) -177.1(3) ? . . . .
C(15) N(3) C(11) C(12) 6.3(7) ? . . . .
Rh(1) N(4) C(16) S(6) -3.9(6) ? . . . .
Rh(1) N(4) C(16) C(17) 170.7(3) ? . . . .
Rh(1) N(4) C(20) S(4) 5.3(5) ? . . . .
Rh(1) N(4) C(20) C(19) -169.4(4) ? . . . .
C(16) N(4) C(20) S(4) -178.6(3) ? . . . .
C(16) N(4) C(20) C(19) 6.7(7) ? . . . .
C(20) N(4) C(16) S(6) 179.9(2) ? . . . .
C(20) N(4) C(16) C(17) -5.4(7) ? . . . .
Rh(1) N(5) C(21) S(4) -9.3(5) ? . . . .
Rh(1) N(5) C(21) C(22) 166.8(4) ? . . . .
Rh(1) N(5) C(25) S(5) 8.7(6) ? . . . .
Rh(1) N(5) C(25) C(24) -168.1(4) ? . . . .
C(21) N(5) C(25) S(5) -178.2(3) ? . . . .
C(21) N(5) C(25) C(24) 5.1(7) ? . . . .
C(25) N(5) C(21) S(4) 177.6(3) ? . . . .
C(25) N(5) C(21) C(22) -6.3(7) ? . . . .
Rh(1) N(6) C(26) S(5) -10.5(5) ? . . . .
Rh(1) N(6) C(26) C(27) 162.7(4) ? . . . .
Rh(1) N(6) C(30) S(6) 15.8(5) ? . . . .
Rh(1) N(6) C(30) C(29) -160.7(4) ? . . . .
C(26) N(6) C(30) S(6) -174.3(3) ? . . . .
C(26) N(6) C(30) C(29) 9.2(7) ? . . . .
C(30) N(6) C(26) S(5) 179.7(3) ? . . . .
C(30) N(6) C(26) C(27) -7.1(7) ? . . . .
S(3) C(1) C(2) C(3) -177.1(4) ? . . . .
N(1) C(1) C(2) C(3) 0.8(8) ? . . . .
C(1) C(2) C(3) C(4) -7.1(8) ? . . . .
C(2) C(3) C(4) C(5) 7.1(8) ? . . . .
C(3) C(4) C(5) S(1) 176.1(4) ? . . . .
C(3) C(4) C(5) N(1) -0.8(8) ? . . . .
S(1) C(6) C(7) C(8) -178.7(4) ? . . . .
N(2) C(6) C(7) C(8) -1.4(8) ? . . . .
C(6) C(7) C(8) C(9) -3.1(8) ? . . . .
C(7) C(8) C(9) C(10) 2.4(8) ? . . . .
C(8) C(9) C(10) S(2) 176.6(4) ? . . . .
C(8) C(9) C(10) N(2) 2.7(8) ? . . . .
S(2) C(11) C(12) C(13) 179.7(4) ? . . . .
N(3) C(11) C(12) C(13) -3.4(8) ? . . . .
C(11) C(12) C(13) C(14) -2.5(8) ? . . . .
C(12) C(13) C(14) C(15) 5.0(8) ? . . . .
C(13) C(14) C(15) S(3) 173.7(4) ? . . . .
C(13) C(14) C(15) N(3) -2.0(8) ? . . . .
S(6) C(16) C(17) C(18) 176.4(4) ? . . . .
N(4) C(16) C(17) C(18) 1.2(8) ? . . . .
C(16) C(17) C(18) C(19) 1.9(8) ? . . . .
C(17) C(18) C(19) C(20) -0.7(8) ? . . . .
C(18) C(19) C(20) S(4) -178.8(4) ? . . . .
C(18) C(19) C(20) N(4) -3.8(8) ? . . . .
S(4) C(21) C(22) C(23) 178.8(4) ? . . . .
N(5) C(21) C(22) C(23) 2.5(8) ? . . . .
C(21) C(22) C(23) C(24) 2.7(8) ? . . . .
C(22) C(23) C(24) C(25) -3.8(8) ? . . . .
C(23) C(24) C(25) S(5) -177.1(4) ? . . . .
C(23) C(24) C(25) N(5) -0.1(6) ? . . . .
S(5) C(26) C(27) C(28) 172.7(4) ? . . . .
N(6) C(26) C(27) C(28) -0.9(8) ? . . . .
C(26) C(27) C(28) C(29) 7.1(8) ? . . . .
C(27) C(28) C(29) C(30) -5.2(8) ? . . . .
C(28) C(29) C(30) S(6) 180.0(3) ? . . . .
C(28) C(29) C(30) N(6) -3.3(8) ? . . . .
